data_4502319
loop_
_publ_author_name
'Li, Xinfa'
'Liu, Tianfu'
'Lin, Qipu'
'Cao, Rong'

_publ_section_title
;
 Rare Earth Metal Oxalatophosphonates: Syntheses, Structure Diversity, and
 Photoluminescence Properties
;
_journal_issue 2
_journal_name_full 'Crystal Growth &amp; Design'
_journal_page_first 608
_journal_paper_doi 10.1021/cg900995u
_journal_volume 10
_journal_year 2010
_chemical_formula_sum 'C11 H21 N O17 P Sm2'
_chemical_formula_weight 770.96
_chemical_name_systematic
; 
 ? 
;
_space_group_IT_number 2
_symmetry_cell_setting triclinic
_symmetry_space_group_name_Hall '-P 1'
_symmetry_space_group_name_H-M 'P -1'
_atom_sites_solution_hydrogens geom
_atom_sites_solution_primary direct
_atom_sites_solution_secondary difmap
_audit_creation_method SHELXL-97
_cell_angle_alpha 73.620(1)
_cell_angle_beta 69.557(2)
_cell_angle_gamma 66.538(1)
_cell_formula_units_Z 2
_cell_length_a 9.6595(3)
_cell_length_b 10.6553(1)
_cell_length_c 12.3775(1)
_cell_measurement_reflns_used 3161
_cell_measurement_temperature 293(2)
_cell_measurement_theta_max 27.4835
_cell_measurement_theta_min 2.1129
_cell_volume 1079.78(4)
_computing_cell_refinement 'CrystalClear (Rigaku Inc., 2007)'
_computing_data_collection 'CrystalClear (Rigaku Inc., 2007)'
_computing_data_reduction 'CrystalClear (Rigaku Inc., 2007)'
_computing_molecular_graphics 'Bruker SHELXTL'
_computing_publication_material 'Bruker SHELXTL'
_computing_structure_refinement 'SHELXL-97 (Sheldrick, 1997)'
_computing_structure_solution 'SHELXS-97 (Sheldrick, 1990)'
_diffrn_ambient_temperature 293(2)
_diffrn_measured_fraction_theta_full 0.943
_diffrn_measured_fraction_theta_max 0.943
_diffrn_measurement_device_type 'CCD area detector'
_diffrn_measurement_method '\w scans'
_diffrn_radiation_monochromator graphite
_diffrn_radiation_source 'fine-focus sealed tube'
_diffrn_radiation_type MoK\a
_diffrn_radiation_wavelength 0.71073
_diffrn_reflns_av_R_equivalents 0.0304
_diffrn_reflns_av_sigmaI/netI 0.0336
_diffrn_reflns_limit_h_max 12
_diffrn_reflns_limit_h_min -12
_diffrn_reflns_limit_k_max 13
_diffrn_reflns_limit_k_min -13
_diffrn_reflns_limit_l_max 14
_diffrn_reflns_limit_l_min -16
_diffrn_reflns_number 8102
_diffrn_reflns_theta_full 27.49
_diffrn_reflns_theta_max 27.49
_diffrn_reflns_theta_min 2.11
_diffrn_standards_interval_count none
_diffrn_standards_interval_time none
_exptl_absorpt_coefficient_mu 5.542
_exptl_absorpt_correction_T_max 0.323
_exptl_absorpt_correction_T_min 0.190
_exptl_absorpt_correction_type empirical
_exptl_absorpt_process_details 'CrystalClear (Rigaku Inc., 2007)'
_exptl_crystal_colour Light-yellow
_exptl_crystal_density_diffrn 2.371
_exptl_crystal_density_method 'not measured'
_exptl_crystal_description Block
_exptl_crystal_F_000 738
_exptl_crystal_size_max 0.30
_exptl_crystal_size_mid 0.30
_exptl_crystal_size_min 0.20
_refine_diff_density_max 2.356
_refine_diff_density_min -2.003
_refine_diff_density_rms 0.349
_refine_ls_extinction_coef 0.0158(7)
_refine_ls_extinction_expression Fc^*^=kFc[1+0.001xFc^2^\l^3^/sin(2\q)]^-1/4^
_refine_ls_extinction_method SHELXL
_refine_ls_goodness_of_fit_ref 1.032
_refine_ls_hydrogen_treatment constr
_refine_ls_matrix_type full
_refine_ls_number_parameters 290
_refine_ls_number_reflns 4672
_refine_ls_number_restraints 0
_refine_ls_restrained_S_all 1.032
_refine_ls_R_factor_all 0.0321
_refine_ls_R_factor_gt 0.0291
_refine_ls_shift/su_max 0.001
_refine_ls_shift/su_mean 0.000
_refine_ls_structure_factor_coef Fsqd
_refine_ls_weighting_details 'calc w=1/[\s^2^(Fo^2^)+(0.0540P)^2^+4.4400P] where P=(Fo^2^+2Fc^2^)/3'
_refine_ls_weighting_scheme calc
_refine_ls_wR_factor_gt 0.0801
_refine_ls_wR_factor_ref 0.0908
_reflns_number_gt 4330
_reflns_number_total 4672
_reflns_threshold_expression >2sigma(I)
_cod_data_source_file cg900995u_si_002.cif
_cod_data_source_block 6-Sm
_cod_depositor_comments
;
The following automatic conversions were performed:

'_symmetry_cell_setting' value 'Triclinic' changed to 'triclinic'
according to /home/saulius/struct/CIF-dictionaries/cif_core.dic
dictionary named 'cif_core.dic' version 2.4.2 from 2011-04-26.

Automatic conversion script
Id: cif_fix_values 1715 2011-07-08 13:25:40Z adriana 
;
_cod_original_sg_symbol_H-M P-1
_cod_database_code 4502319

loop_
_symmetry_equiv_pos_as_xyz
'x, y, z'
'-x, -y, -z'

loop_
_atom_site_label
_atom_site_type_symbol
_atom_site_fract_x
_atom_site_fract_y
_atom_site_fract_z
_atom_site_U_iso_or_equiv
_atom_site_adp_type
_atom_site_occupancy
_atom_site_symmetry_multiplicity
_atom_site_calc_flag
_atom_site_refinement_flags
Sm1 Sm 0.40988(3) 0.66955(2) 0.29118(2) 0.01636(10) Uani 1 1 d .
Sm2 Sm -0.05923(3) 0.68446(2) 0.76037(2) 0.01645(10) Uani 1 1 d .
P1 P 0.34543(13) 0.67977(12) 0.60438(10) 0.0174(2) Uani 1 1 d .
N1 N 0.2675(5) 0.8930(4) 0.7269(4) 0.0203(8) Uani 1 1 d .
H1A H 0.1696 0.8873 0.7488 0.024 Uiso 1 1 calc R
O1 O 0.3340(5) 0.6965(4) 0.4821(3) 0.0309(8) Uani 1 1 d .
O2 O 0.1990(4) 0.6634(4) 0.6971(3) 0.0263(8) Uani 1 1 d .
O3 O 0.4942(4) 0.5715(4) 0.6305(3) 0.0246(7) Uani 1 1 d .
O4 O 0.4257(5) 0.9026(4) 0.2642(5) 0.0431(12) Uani 1 1 d .
O5 O 0.3037(4) 1.1325(4) 0.2380(4) 0.0361(10) Uani 1 1 d .
O6 O 0.1782(5) 0.8632(4) 0.2509(4) 0.0342(9) Uani 1 1 d .
O7 O 0.0491(4) 1.0910(4) 0.2381(4) 0.0259(8) Uani 1 1 d .
O8 O 0.3764(4) 0.5592(4) 0.1589(3) 0.0267(8) Uani 1 1 d .
O9 O 0.2654(4) 0.4196(4) 0.1440(3) 0.0257(7) Uani 1 1 d .
O10 O 0.1712(4) 0.6036(4) 0.3663(3) 0.0232(7) Uani 1 1 d .
O11 O 0.0393(4) 0.4889(4) 0.3408(3) 0.0255(8) Uani 1 1 d .
O12 O -0.1023(4) 0.6770(4) 0.9675(3) 0.0240(7) Uani 1 1 d .
O13 O -0.0714(4) 0.5449(4) 1.1379(3) 0.0264(8) Uani 1 1 d .
O14 O 0.6605(4) 0.6543(4) 0.2996(4) 0.0290(8) Uani 1 1 d .
H14B H 0.6707 0.7340 0.2760 0.044 Uiso 1 1 d R
H14C H 0.7325 0.5981 0.2559 0.044 Uiso 1 1 d R
O15 O 0.5719(5) 0.7028(5) 0.0851(4) 0.0388(10) Uani 1 1 d .
H15B H 0.5687 0.6484 0.0479 0.058 Uiso 1 1 d R
H15C H 0.6661 0.6846 0.0846 0.058 Uiso 1 1 d R
O16 O -0.0366(7) 0.7844(5) 0.5477(4) 0.0491(12) Uani 1 1 d .
H16B H -0.1272 0.8331 0.5385 0.074 Uiso 1 1 d R
H16C H 0.0041 0.7188 0.5082 0.074 Uiso 1 1 d R
O17 O 0.2482(5) 0.3296(5) 0.5198(4) 0.0410(10) Uani 1 1 d .
H17A H 0.2762 0.3361 0.5754 0.062 Uiso 1 1 d R
H17B H 0.2265 0.4087 0.4767 0.062 Uiso 1 1 d R
C1 C 0.3477(6) 0.8498(5) 0.6099(5) 0.0261(10) Uani 1 1 d .
H1B H 0.4557 0.8465 0.5879 0.031 Uiso 1 1 calc R
H1C H 0.2975 0.9193 0.5529 0.031 Uiso 1 1 calc R
C2 C 0.2485(7) 1.0415(6) 0.7214(5) 0.0317(12) Uani 1 1 d .
H2A H 0.1952 1.1004 0.6623 0.038 Uiso 1 1 calc R
H2B H 0.3509 1.0512 0.6993 0.038 Uiso 1 1 calc R
C3 C 0.1558(8) 1.0868(6) 0.8379(6) 0.0361(13) Uani 1 1 d .
H3A H 0.0503 1.0851 0.8563 0.043 Uiso 1 1 calc R
H3B H 0.1487 1.1815 0.8335 0.043 Uiso 1 1 calc R
C4 C 0.2307(9) 0.9937(7) 0.9343(6) 0.0446(16) Uani 1 1 d .
H4A H 0.1647 1.0216 1.0089 0.053 Uiso 1 1 calc R
H4B H 0.3316 1.0029 0.9207 0.053 Uiso 1 1 calc R
C5 C 0.2522(8) 0.8436(7) 0.9374(5) 0.0413(14) Uani 1 1 d .
H5A H 0.3052 0.7842 0.9966 0.050 Uiso 1 1 calc R
H5B H 0.1504 0.8329 0.9583 0.050 Uiso 1 1 calc R
C6 C 0.3475(7) 0.7998(6) 0.8194(5) 0.0308(11) Uani 1 1 d .
H6A H 0.4514 0.8053 0.8003 0.037 Uiso 1 1 calc R
H6B H 0.3583 0.7045 0.8224 0.037 Uiso 1 1 calc R
C7 C 0.3124(6) 1.0089(5) 0.2495(5) 0.0255(10) Uani 1 1 d .
C8 C 0.1674(6) 0.9849(5) 0.2461(4) 0.0210(9) Uani 1 1 d .
C9 C 0.2757(5) 0.5020(5) 0.1928(4) 0.0192(9) Uani 1 1 d .
C10 C 0.1495(6) 0.5360(5) 0.3105(4) 0.0205(9) Uani 1 1 d .
C11 C -0.0505(5) 0.5641(5) 1.0307(4) 0.0201(9) Uani 1 1 d .

loop_
_atom_site_aniso_label
_atom_site_aniso_U_11
_atom_site_aniso_U_22
_atom_site_aniso_U_33
_atom_site_aniso_U_23
_atom_site_aniso_U_13
_atom_site_aniso_U_12
Sm1 0.01498(14) 0.01508(14) 0.01944(15) -0.00363(9) -0.00560(10) -0.00411(9)
Sm2 0.01557(14) 0.01447(14) 0.01942(15) -0.00279(9) -0.00512(10) -0.00479(9)
P1 0.0159(5) 0.0156(5) 0.0193(6) -0.0048(4) -0.0037(4) -0.0033(4)
N1 0.0203(19) 0.0190(19) 0.023(2) -0.0033(16) -0.0072(16) -0.0072(15)
O1 0.042(2) 0.0296(19) 0.0232(19) -0.0095(15) -0.0117(17) -0.0077(17)
O2 0.0161(16) 0.0238(17) 0.034(2) -0.0073(15) 0.0001(14) -0.0056(13)
O3 0.0163(15) 0.0203(16) 0.0331(19) -0.0055(14) -0.0045(14) -0.0033(13)
O4 0.0219(19) 0.0193(18) 0.090(4) -0.003(2) -0.027(2) -0.0031(15)
O5 0.0210(18) 0.0177(17) 0.069(3) -0.0070(18) -0.0138(19) -0.0046(14)
O6 0.0288(19) 0.0182(17) 0.062(3) -0.0057(17) -0.025(2) -0.0048(15)
O7 0.0187(16) 0.0179(16) 0.043(2) -0.0064(15) -0.0136(15) -0.0026(13)
O8 0.0300(19) 0.0325(19) 0.0232(18) -0.0071(15) -0.0019(15) -0.0190(16)
O9 0.0247(17) 0.0298(19) 0.0268(18) -0.0135(15) 0.0017(14) -0.0148(15)
O10 0.0238(17) 0.0267(18) 0.0243(17) -0.0082(14) -0.0041(14) -0.0128(14)
O11 0.0239(18) 0.036(2) 0.0222(18) -0.0084(15) -0.0008(14) -0.0175(16)
O12 0.0320(19) 0.0166(15) 0.0189(16) -0.0044(13) -0.0074(14) -0.0023(14)
O13 0.0313(19) 0.0216(17) 0.0191(17) -0.0052(14) -0.0057(15) -0.0015(14)
O14 0.0186(17) 0.0293(19) 0.039(2) -0.0135(16) -0.0070(15) -0.0035(14)
O15 0.034(2) 0.060(3) 0.031(2) -0.013(2) -0.0017(17) -0.026(2)
O16 0.073(3) 0.033(2) 0.027(2) -0.0033(18) -0.012(2) -0.006(2)
O17 0.046(3) 0.038(2) 0.038(2) 0.0000(18) -0.018(2) -0.011(2)
C1 0.033(3) 0.022(2) 0.022(2) -0.0041(19) -0.004(2) -0.010(2)
C2 0.042(3) 0.024(2) 0.035(3) -0.007(2) -0.007(2) -0.018(2)
C3 0.040(3) 0.028(3) 0.043(3) -0.018(3) -0.004(3) -0.013(2)
C4 0.050(4) 0.057(4) 0.038(3) -0.028(3) -0.008(3) -0.017(3)
C5 0.050(4) 0.046(4) 0.026(3) -0.006(3) -0.015(3) -0.010(3)
C6 0.030(3) 0.028(3) 0.032(3) -0.004(2) -0.019(2) 0.000(2)
C7 0.018(2) 0.020(2) 0.040(3) -0.004(2) -0.010(2) -0.0056(18)
C8 0.021(2) 0.016(2) 0.026(2) -0.0016(18) -0.0114(19) -0.0029(18)
C9 0.020(2) 0.020(2) 0.018(2) -0.0023(17) -0.0057(17) -0.0086(18)
C10 0.022(2) 0.019(2) 0.020(2) -0.0008(17) -0.0079(18) -0.0056(18)
C11 0.018(2) 0.021(2) 0.021(2) 0.0002(18) -0.0067(18) -0.0062(18)

loop_
_atom_type_symbol
_atom_type_description
_atom_type_scat_dispersion_real
_atom_type_scat_dispersion_imag
_atom_type_scat_source
C C 0.0033 0.0016 'International Tables Vol C Tables 4.2.6.8 and 6.1.1.4'
H H 0.0000 0.0000 'International Tables Vol C Tables 4.2.6.8 and 6.1.1.4'
N N 0.0061 0.0033 'International Tables Vol C Tables 4.2.6.8 and 6.1.1.4'
O O 0.0106 0.0060 'International Tables Vol C Tables 4.2.6.8 and 6.1.1.4'
P P 0.1023 0.0942 'International Tables Vol C Tables 4.2.6.8 and 6.1.1.4'
Sm Sm -0.1638 3.4418 'International Tables Vol C Tables 4.2.6.8 and 6.1.1.4'

loop_
_geom_angle_atom_site_label_1
_geom_angle_atom_site_label_2
_geom_angle_atom_site_label_3
_geom_angle
_geom_angle_site_symmetry_1
_geom_angle_site_symmetry_3
O1 Sm1 O3 83.56(14) . 2_666
O1 Sm1 O14 83.49(14) . .
O3 Sm1 O14 80.37(13) 2_666 .
O1 Sm1 O8 142.84(14) . .
O3 Sm1 O8 77.55(13) 2_666 .
O14 Sm1 O8 123.58(13) . .
O1 Sm1 O6 91.93(15) . .
O3 Sm1 O6 144.77(13) 2_666 .
O14 Sm1 O6 133.97(13) . .
O8 Sm1 O6 85.74(13) . .
O1 Sm1 O10 78.82(13) . .
O3 Sm1 O10 77.06(12) 2_666 .
O14 Sm1 O10 152.64(13) . .
O8 Sm1 O10 65.97(12) . .
O6 Sm1 O10 67.81(13) . .
O1 Sm1 O4 80.34(17) . .
O3 Sm1 O4 146.65(13) 2_666 .
O14 Sm1 O4 68.95(13) . .
O8 Sm1 O4 130.44(16) . .
O6 Sm1 O4 65.13(13) . .
O10 Sm1 O4 127.28(13) . .
O1 Sm1 O15 151.90(14) . .
O3 Sm1 O15 107.08(14) 2_666 .
O14 Sm1 O15 73.15(14) . .
O8 Sm1 O15 65.16(13) . .
O6 Sm1 O15 93.19(16) . .
O10 Sm1 O15 128.46(13) . .
O4 Sm1 O15 76.86(17) . .
O2 Sm2 O5 136.88(13) . 2_576
O2 Sm2 O11 96.57(13) . 2_566
O5 Sm2 O11 108.78(14) 2_576 2_566
O2 Sm2 O12 99.02(14) . .
O5 Sm2 O12 90.76(15) 2_576 .
O11 Sm2 O12 130.11(12) 2_566 .
O2 Sm2 O7 74.12(12) . 2_576
O5 Sm2 O7 67.03(12) 2_576 2_576
O11 Sm2 O7 151.83(13) 2_566 2_576
O12 Sm2 O7 78.01(13) . 2_576
O2 Sm2 O9 150.20(13) . 2_566
O5 Sm2 O9 72.92(13) 2_576 2_566
O11 Sm2 O9 67.26(12) 2_566 2_566
O12 Sm2 O9 76.25(13) . 2_566
O7 Sm2 O9 131.48(12) 2_576 2_566
O2 Sm2 O13 75.72(13) . 2_567
O5 Sm2 O13 144.59(14) 2_576 2_567
O11 Sm2 O13 72.39(12) 2_566 2_567
O12 Sm2 O13 66.25(12) . 2_567
O7 Sm2 O13 128.09(12) 2_576 2_567
O9 Sm2 O13 75.52(13) 2_566 2_567
O2 Sm2 O16 80.08(16) . .
O5 Sm2 O16 76.43(17) 2_576 .
O11 Sm2 O16 70.67(14) 2_566 .
O12 Sm2 O16 158.83(14) . .
O7 Sm2 O16 81.45(15) 2_576 .
O9 Sm2 O16 114.76(16) 2_566 .
O13 Sm2 O16 132.61(14) 2_567 .
O1 P1 O3 114.9(2) . .
O1 P1 O2 112.3(2) . .
O3 P1 O2 112.6(2) . .
O1 P1 C1 103.4(2) . .
O3 P1 C1 107.3(2) . .
O2 P1 C1 105.2(2) . .
C1 N1 C2 111.3(4) . .
C1 N1 C6 113.0(4) . .
C2 N1 C6 110.5(4) . .
C1 N1 H1A 107.2 . .
C2 N1 H1A 107.2 . .
C6 N1 H1A 107.2 . .
P1 O1 Sm1 158.9(3) . .
P1 O2 Sm2 153.4(2) . .
P1 O3 Sm1 139.5(2) . 2_666
C7 O4 Sm1 120.9(3) . .
C7 O5 Sm2 120.2(3) . 2_576
C8 O6 Sm1 120.4(3) . .
C8 O7 Sm2 118.8(3) . 2_576
C9 O8 Sm1 120.5(3) . .
C9 O9 Sm2 118.9(3) . 2_566
C10 O10 Sm1 119.3(3) . .
C10 O11 Sm2 119.0(3) . 2_566
C11 O12 Sm2 120.0(3) . .
C11 O13 Sm2 119.8(3) . 2_567
Sm1 O14 H14B 109.4 . .
Sm1 O14 H14C 109.4 . .
H14B O14 H14C 109.5 . .
Sm1 O15 H15B 109.3 . .
Sm1 O15 H15C 109.4 . .
H15B O15 H15C 109.5 . .
Sm2 O16 H16B 109.5 . .
Sm2 O16 H16C 109.4 . .
H16B O16 H16C 109.5 . .
H17A O17 H17B 108.4 . .
N1 C1 P1 113.7(3) . .
N1 C1 H1B 108.8 . .
P1 C1 H1B 108.8 . .
N1 C1 H1C 108.8 . .
P1 C1 H1C 108.8 . .
H1B C1 H1C 107.7 . .
N1 C2 C3 110.6(5) . .
N1 C2 H2A 109.5 . .
C3 C2 H2A 109.5 . .
N1 C2 H2B 109.5 . .
C3 C2 H2B 109.5 . .
H2A C2 H2B 108.1 . .
C2 C3 C4 111.5(5) . .
C2 C3 H3A 109.3 . .
C4 C3 H3A 109.3 . .
C2 C3 H3B 109.3 . .
C4 C3 H3B 109.3 . .
H3A C3 H3B 108.0 . .
C3 C4 C5 110.0(5) . .
C3 C4 H4A 109.7 . .
C5 C4 H4A 109.7 . .
C3 C4 H4B 109.7 . .
C5 C4 H4B 109.7 . .
H4A C4 H4B 108.2 . .
C6 C5 C4 110.7(6) . .
C6 C5 H5A 109.5 . .
C4 C5 H5A 109.5 . .
C6 C5 H5B 109.5 . .
C4 C5 H5B 109.5 . .
H5A C5 H5B 108.1 . .
N1 C6 C5 109.8(4) . .
N1 C6 H6A 109.7 . .
C5 C6 H6A 109.7 . .
N1 C6 H6B 109.7 . .
C5 C6 H6B 109.7 . .
H6A C6 H6B 108.2 . .
O4 C7 O5 127.2(5) . .
O4 C7 C8 115.9(5) . .
O5 C7 C8 116.9(4) . .
O6 C8 O7 126.3(5) . .
O6 C8 C7 117.3(4) . .
O7 C8 C7 116.5(4) . .
O8 C9 O9 127.1(5) . .
O8 C9 C10 116.0(4) . .
O9 C9 C10 116.9(4) . .
O10 C10 O11 126.5(5) . .
O10 C10 C9 116.7(4) . .
O11 C10 C9 116.8(4) . .
O13 C11 O12 126.4(5) . .
O13 C11 C11 116.5(5) . 2_567
O12 C11 C11 117.1(5) . 2_567

loop_
_geom_bond_atom_site_label_1
_geom_bond_atom_site_label_2
_geom_bond_distance
_geom_bond_site_symmetry_2
Sm1 O1 2.282(4) .
Sm1 O3 2.392(3) 2_666
Sm1 O14 2.398(3) .
Sm1 O8 2.434(4) .
Sm1 O6 2.457(4) .
Sm1 O10 2.470(3) .
Sm1 O4 2.470(4) .
Sm1 O15 2.495(4) .
Sm2 O2 2.275(3) .
Sm2 O5 2.388(4) 2_576
Sm2 O11 2.423(4) 2_566
Sm2 O12 2.433(3) .
Sm2 O7 2.439(4) 2_576
Sm2 O9 2.443(4) 2_566
Sm2 O13 2.463(4) 2_567
Sm2 O16 2.512(4) .
P1 O1 1.511(4) .
P1 O3 1.515(3) .
P1 O2 1.516(4) .
P1 C1 1.841(5) .
N1 C1 1.489(7) .
N1 C2 1.503(6) .
N1 C6 1.503(6) .
N1 H1A 0.9100 .
O3 Sm1 2.392(3) 2_666
O4 C7 1.245(6) .
O5 C7 1.255(6) .
O5 Sm2 2.388(4) 2_576
O6 C8 1.244(6) .
O7 C8 1.257(6) .
O7 Sm2 2.439(4) 2_576
O8 C9 1.240(6) .
O9 C9 1.248(6) .
O9 Sm2 2.443(4) 2_566
O10 C10 1.241(6) .
O11 C10 1.252(6) .
O11 Sm2 2.423(4) 2_566
O12 C11 1.254(6) .
O13 C11 1.239(6) .
O13 Sm2 2.463(4) 2_567
O14 H14B 0.8500 .
O14 H14C 0.8500 .
O15 H15B 0.8499 .
O15 H15C 0.8500 .
O16 H16B 0.8500 .
O16 H16C 0.8499 .
O17 H17A 0.8501 .
O17 H17B 0.8500 .
C1 H1B 0.9700 .
C1 H1C 0.9700 .
C2 C3 1.504(8) .
C2 H2A 0.9700 .
C2 H2B 0.9700 .
C3 C4 1.514(9) .
C3 H3A 0.9700 .
C3 H3B 0.9700 .
C4 C5 1.520(9) .
C4 H4A 0.9700 .
C4 H4B 0.9700 .
C5 C6 1.518(8) .
C5 H5A 0.9700 .
C5 H5B 0.9700 .
C6 H6A 0.9700 .
C6 H6B 0.9700 .
C7 C8 1.537(7) .
C9 C10 1.564(7) .
C11 C11 1.550(10) 2_567

loop_
_geom_torsion_atom_site_label_1
_geom_torsion_atom_site_label_2
_geom_torsion_atom_site_label_3
_geom_torsion_atom_site_label_4
_geom_torsion
_geom_torsion_site_symmetry_1
_geom_torsion_site_symmetry_4
O3 P1 O1 Sm1 -9.0(8) . .
O2 P1 O1 Sm1 -139.5(7) . .
C1 P1 O1 Sm1 107.6(7) . .
O3 Sm1 O1 P1 48.8(7) 2_666 .
O14 Sm1 O1 P1 -32.2(7) . .
O8 Sm1 O1 P1 108.3(7) . .
O6 Sm1 O1 P1 -166.2(7) . .
O10 Sm1 O1 P1 126.9(7) . .
O4 Sm1 O1 P1 -101.8(7) . .
O15 Sm1 O1 P1 -65.7(8) . .
O1 P1 O2 Sm2 -20.0(6) . .
O3 P1 O2 Sm2 -151.6(5) . .
C1 P1 O2 Sm2 91.8(5) . .
O5 Sm2 O2 P1 -57.2(6) 2_576 .
O11 Sm2 O2 P1 69.4(5) 2_566 .
O12 Sm2 O2 P1 -158.1(5) . .
O7 Sm2 O2 P1 -83.4(5) 2_576 .
O9 Sm2 O2 P1 123.8(5) 2_566 .
O13 Sm2 O2 P1 139.3(5) 2_567 .
O16 Sm2 O2 P1 0.4(5) . .
O1 P1 O3 Sm1 -92.0(4) . 2_666
O2 P1 O3 Sm1 38.3(4) . 2_666
C1 P1 O3 Sm1 153.7(3) . 2_666
O1 Sm1 O4 C7 -92.8(5) . .
O3 Sm1 O4 C7 -155.1(4) 2_666 .
O14 Sm1 O4 C7 -179.5(6) . .
O8 Sm1 O4 C7 63.7(6) . .
O6 Sm1 O4 C7 3.8(5) . .
O10 Sm1 O4 C7 -25.0(6) . .
O15 Sm1 O4 C7 103.7(5) . .
O1 Sm1 O6 C8 72.0(4) . .
O3 Sm1 O6 C8 153.6(4) 2_666 .
O14 Sm1 O6 C8 -10.8(5) . .
O8 Sm1 O6 C8 -145.1(4) . .
O10 Sm1 O6 C8 149.1(5) . .
O4 Sm1 O6 C8 -6.4(4) . .
O15 Sm1 O6 C8 -80.3(4) . .
O1 Sm1 O8 C9 8.8(5) . .
O3 Sm1 O8 C9 70.0(4) 2_666 .
O14 Sm1 O8 C9 139.4(4) . .
O6 Sm1 O8 C9 -78.8(4) . .
O10 Sm1 O8 C9 -11.2(3) . .
O4 Sm1 O8 C9 -130.6(4) . .
O15 Sm1 O8 C9 -174.3(4) . .
O1 Sm1 O10 C10 -161.7(4) . .
O3 Sm1 O10 C10 -75.8(3) 2_666 .
O14 Sm1 O10 C10 -111.0(4) . .
O8 Sm1 O10 C10 6.2(3) . .
O6 Sm1 O10 C10 101.6(4) . .
O4 Sm1 O10 C10 129.7(4) . .
O15 Sm1 O10 C10 25.9(4) . .
O2 Sm2 O12 C11 -74.6(4) . .
O5 Sm2 O12 C11 147.6(4) 2_576 .
O11 Sm2 O12 C11 32.0(4) 2_566 .
O7 Sm2 O12 C11 -146.1(4) 2_576 .
O9 Sm2 O12 C11 75.4(4) 2_566 .
O13 Sm2 O12 C11 -4.6(3) 2_567 .
O16 Sm2 O12 C11 -160.4(4) . .
C2 N1 C1 P1 -170.2(4) . .
C6 N1 C1 P1 64.7(5) . .
O1 P1 C1 N1 145.9(4) . .
O3 P1 C1 N1 -92.2(4) . .
O2 P1 C1 N1 27.9(4) . .
C1 N1 C2 C3 175.4(5) . .
C6 N1 C2 C3 -58.2(6) . .
N1 C2 C3 C4 56.6(6) . .
C2 C3 C4 C5 -55.4(7) . .
C3 C4 C5 C6 56.2(7) . .
C1 N1 C6 C5 -175.5(5) . .
C2 N1 C6 C5 59.0(6) . .
C4 C5 C6 N1 -58.2(7) . .
Sm1 O4 C7 O5 178.0(5) . .
Sm1 O4 C7 C8 -1.6(7) . .
Sm2 O5 C7 O4 -170.8(5) 2_576 .
Sm2 O5 C7 C8 8.8(7) 2_576 .
Sm1 O6 C8 O7 -172.3(4) . .
Sm1 O6 C8 C7 8.1(7) . .
Sm2 O7 C8 O6 177.2(4) 2_576 .
Sm2 O7 C8 C7 -3.2(6) 2_576 .
O4 C7 C8 O6 -4.3(8) . .
O5 C7 C8 O6 176.1(5) . .
O4 C7 C8 O7 176.0(5) . .
O5 C7 C8 O7 -3.6(8) . .
Sm1 O8 C9 O9 -164.8(4) . .
Sm1 O8 C9 C10 14.3(5) . .
Sm2 O9 C9 O8 176.9(4) 2_566 .
Sm2 O9 C9 C10 -2.2(5) 2_566 .
Sm1 O10 C10 O11 175.8(4) . .
Sm1 O10 C10 C9 -2.0(5) . .
Sm2 O11 C10 O10 -165.3(4) 2_566 .
Sm2 O11 C10 C9 12.5(5) 2_566 .
O8 C9 C10 O10 -8.1(6) . .
O9 C9 C10 O10 171.1(4) . .
O8 C9 C10 O11 173.9(5) . .
O9 C9 C10 O11 -6.9(6) . .
Sm2 O13 C11 O12 -175.7(4) 2_567 .
Sm2 O13 C11 C11 3.9(7) 2_567 2_567
Sm2 O12 C11 O13 -175.9(4) . .
Sm2 O12 C11 C11 4.6(7) . 2_567
